data_7124400
loop_
_publ_author_name
'Topi\'c, Filip'
'Lisac, Katarina'
'Arhangelskis, Mihails'
'Rissanen, Kari'
'Cin\<ci\'c, Dominik'
'Fri\<s\<ci\'c, Tomislav'

_publ_section_title
;
 Cocrystal trimorphism as a consequence of orthogonality of halogen- and
 hydrogen-bonds synthons
;
_journal_name_full 'Chemical Communications'
_journal_paper_doi 10.1039/C9CC06735C
_journal_year 2019
_chemical_formula_moiety '2(C13 H13 O P), C6 F4 I2'
_chemical_formula_sum 'C32 H26 F4 I2 O2 P2'
_chemical_formula_weight 834.27
_space_group_crystal_system monoclinic
_space_group_IT_number 14
_space_group_name_Hall '-P 2yn'
_space_group_name_H-M_alt 'P 1 21/n 1'
_symmetry_space_group_name_Hall '-P 2yn'
_symmetry_space_group_name_H-M 'P 1 21/n 1'
_atom_sites_solution_hydrogens geom
_atom_sites_solution_primary iterative
_atom_sites_solution_secondary difmap
_audit_creation_method SHELXL-2017/1
_audit_update_record
;
2018-03-23 deposited with the CCDC.    2019-10-25 downloaded from the CCDC.
;
_cell_angle_alpha 90
_cell_angle_beta 90.628(3)
_cell_angle_gamma 90
_cell_formula_units_Z 2
_cell_length_a 11.5273(4)
_cell_length_b 5.88431(18)
_cell_length_c 23.5890(7)
_cell_measurement_reflns_used 6810
_cell_measurement_temperature 123.0(1)
_cell_measurement_theta_max 29.0600
_cell_measurement_theta_min 3.5210
_cell_volume 1599.95(9)
_computing_cell_refinement
;
CrysAlisPro, Agilent Technologies,
Version 1.171.37.31 (release 14-01-2014 CrysAlis171 .NET)
(compiled Jan 14 2014,18:38:05)
;
_computing_data_collection
;
CrysAlisPro, Agilent Technologies,
Version 1.171.37.31 (release 14-01-2014 CrysAlis171 .NET)
(compiled Jan 14 2014,18:38:05)
;
_computing_data_reduction
;
CrysAlisPro, Agilent Technologies,
Version 1.171.37.31 (release 14-01-2014 CrysAlis171 .NET)
(compiled Jan 14 2014,18:38:05)
;
_computing_publication_material 'OLEX2 (Dolomanov et al., 2009) & WinGX (Farrugia, 2012)'
_computing_structure_refinement 'SHELXL-2017/1 (Sheldrick, 2015)'
_computing_structure_solution 'SHELXT-2014/5 (Sheldrick, 2015)'
_diffrn_ambient_environment N~2~
_diffrn_ambient_temperature 123.0(1)
_diffrn_detector 'CCD plate'
_diffrn_detector_area_resol_mean 5.1977
_diffrn_detector_type Atlas
_diffrn_measured_fraction_theta_full 0.998
_diffrn_measured_fraction_theta_max 0.894
_diffrn_measurement_device 'four-circle diffractometer'
_diffrn_measurement_device_type 'SuperNova, Dual, Cu at zero, Atlas'
_diffrn_radiation_monochromator mirror
_diffrn_radiation_probe x-ray
_diffrn_radiation_type 'Mo K\a'
_diffrn_radiation_wavelength 0.71073
_diffrn_reflns_av_R_equivalents 0.0258
_diffrn_reflns_av_unetI/netI 0.0293
_diffrn_reflns_Laue_measured_fraction_full 0.998
_diffrn_reflns_Laue_measured_fraction_max 0.894
_diffrn_reflns_limit_h_max 12
_diffrn_reflns_limit_h_min -15
_diffrn_reflns_limit_k_max 7
_diffrn_reflns_limit_k_min -8
_diffrn_reflns_limit_l_max 31
_diffrn_reflns_limit_l_min -27
_diffrn_reflns_number 12445
_diffrn_reflns_point_group_measured_fraction_full 0.998
_diffrn_reflns_point_group_measured_fraction_max 0.894
_diffrn_reflns_theta_full 25.250
_diffrn_reflns_theta_max 29.358
_diffrn_reflns_theta_min 3.120
_diffrn_source 'micro-focus sealed X-ray tube'
_diffrn_source_type 'SuperNova (Mo) X-ray Source'
_exptl_absorpt_coefficient_mu 2.117
_exptl_absorpt_correction_T_max 1.00000
_exptl_absorpt_correction_T_min 0.79065
_exptl_absorpt_correction_type multi-scan
_exptl_absorpt_process_details
;
CrysAlisPro, Agilent Technologies,
Version 1.171.37.31 (release 14-01-2014 CrysAlis171 .NET)
(compiled Jan 14 2014,18:38:05)
Empirical absorption correction using spherical harmonics,
 implemented in SCALE3 ABSPACK scaling algorithm.
;
_exptl_crystal_colour colourless
_exptl_crystal_density_diffrn 1.732
_exptl_crystal_density_method 'not measured'
_exptl_crystal_description plate
_exptl_crystal_F_000 812
_exptl_crystal_recrystallization_method 'Re-crystallisation from solvent: acetonitrile'
_exptl_crystal_size_max 0.400
_exptl_crystal_size_mid 0.290
_exptl_crystal_size_min 0.148
_refine_diff_density_max 0.428
_refine_diff_density_min -0.620
_refine_diff_density_rms 0.078
_refine_ls_extinction_method none
_refine_ls_goodness_of_fit_ref 1.067
_refine_ls_hydrogen_treatment constr
_refine_ls_matrix_type full
_refine_ls_number_parameters 191
_refine_ls_number_reflns 3930
_refine_ls_number_restraints 0
_refine_ls_restrained_S_all 1.067
_refine_ls_R_factor_all 0.0273
_refine_ls_R_factor_gt 0.0227
_refine_ls_shift/su_max 0.003
_refine_ls_shift/su_mean 0.000
_refine_ls_structure_factor_coef Fsqd
_refine_ls_weighting_details 'w=1/[\s^2^(Fo^2^)+(0.0178P)^2^+0.3814P] where P=(Fo^2^+2Fc^2^)/3'
_refine_ls_weighting_scheme calc
_refine_ls_wR_factor_gt 0.0454
_refine_ls_wR_factor_ref 0.0479
_reflns_Friedel_coverage 0.000
_reflns_number_gt 3528
_reflns_number_total 3930
_reflns_threshold_expression 'I > 2\s(I)'
_cod_data_source_file c9cc06735c2.cif
_cod_data_source_block mono_2mdppo_14tfib_123K
_cod_database_code 7124400
_shelx_shelxl_version_number 2017/1
_shelx_space_group_comment
;
The symmetry employed for this shelxl refinement is uniquely defined
by the following loop, which should always be used as a source of
symmetry information in preference to the above space-group names.
They are only intended as comments.
;
_shelx_estimated_absorpt_t_min 0.485
_shelx_estimated_absorpt_t_max 0.745

loop_
_space_group_symop_operation_xyz
'x, y, z'
'-x+1/2, y+1/2, -z+1/2'
'-x, -y, -z'
'x-1/2, -y-1/2, z-1/2'

loop_
_atom_site_label
_atom_site_type_symbol
_atom_site_fract_x
_atom_site_fract_y
_atom_site_fract_z
_atom_site_U_iso_or_equiv
_atom_site_adp_type
_atom_site_occupancy
_atom_site_site_symmetry_order
_atom_site_calc_flag
_atom_site_refinement_flags_posn
_atom_site_refinement_flags_adp
I1B I 0.80669(2) 0.35904(2) 0.39003(2) 0.02169(5) Uani 1 1 d . .
P1A P 0.57529(4) 0.05867(8) 0.30504(2) 0.01712(11) Uani 1 1 d . .
F1B F 0.82969(10) 0.7940(2) 0.46892(5) 0.0270(3) Uani 1 1 d . .
C7A C 0.49610(17) -0.0235(3) 0.36724(8) 0.0192(4) Uani 1 1 d . .
O1A O 0.62532(12) 0.2920(2) 0.31090(6) 0.0216(3) Uani 1 1 d . .
C8A C 0.5046(2) -0.2350(4) 0.39304(9) 0.0301(5) Uani 1 1 d . .
H8A H 0.554041 -0.348241 0.377820 0.036 Uiso 1 1 calc R U
C12A C 0.4231(2) 0.1387(4) 0.39031(10) 0.0313(5) Uani 1 1 d . .
H12A H 0.416844 0.284043 0.373038 0.038 Uiso 1 1 calc R U
C6A C 0.3999(2) -0.1409(4) 0.23937(10) 0.0302(5) Uani 1 1 d . .
H6A H 0.402176 -0.262826 0.265749 0.036 Uiso 1 1 calc R U
C1A C 0.47287(17) 0.0450(3) 0.24714(8) 0.0191(4) Uani 1 1 d . .
C4A C 0.3197(2) 0.0291(4) 0.15541(10) 0.0351(5) Uani 1 1 d . .
H4A H 0.267414 0.023346 0.124043 0.042 Uiso 1 1 calc R U
C2B C 0.91329(17) 0.6452(3) 0.48379(8) 0.0199(4) Uani 1 1 d . .
C10A C 0.3683(2) -0.1186(4) 0.46360(10) 0.0372(6) Uani 1 1 d . .
H10A H 0.324757 -0.151416 0.496561 0.045 Uiso 1 1 calc R U
C2A C 0.46759(18) 0.2242(4) 0.20831(8) 0.0250(5) Uani 1 1 d . .
H2A H 0.516680 0.352560 0.213195 0.030 Uiso 1 1 calc R U
C9A C 0.4403(2) -0.2802(4) 0.44121(10) 0.0359(6) Uani 1 1 d . .
H9A H 0.446295 -0.424908 0.458877 0.043 Uiso 1 1 calc R U
C13A C 0.68098(19) -0.1568(3) 0.29254(9) 0.0242(5) Uani 1 1 d . .
H13A H 0.736162 -0.161920 0.324412 0.036 Uiso 1 1 calc R U
H13B H 0.722540 -0.122467 0.257546 0.036 Uiso 1 1 calc R U
H13C H 0.642254 -0.304422 0.288791 0.036 Uiso 1 1 calc R U
C1B C 0.92474(17) 0.4427(3) 0.45462(8) 0.0187(4) Uani 1 1 d . .
C5A C 0.3242(2) -0.1498(4) 0.19371(10) 0.0387(6) Uani 1 1 d . .
H5A H 0.275247 -0.278134 0.188500 0.046 Uiso 1 1 calc R U
C3A C 0.3911(2) 0.2151(4) 0.16277(9) 0.0322(5) Uani 1 1 d . .
H3A H 0.387671 0.337390 0.136505 0.039 Uiso 1 1 calc R U
C11A C 0.3594(2) 0.0908(4) 0.43824(10) 0.0410(6) Uani 1 1 d . .
H11A H 0.309446 0.202898 0.453605 0.049 Uiso 1 1 calc R U
F2B F 0.96976(11) 0.89920(19) 0.55545(5) 0.0276(3) Uani 1 1 d . .
C3B C 0.98626(18) 0.7004(3) 0.52833(8) 0.0197(4) Uani 1 1 d . .

loop_
_atom_site_aniso_label
_atom_site_aniso_U_11
_atom_site_aniso_U_22
_atom_site_aniso_U_33
_atom_site_aniso_U_23
_atom_site_aniso_U_13
_atom_site_aniso_U_12
I1B 0.02447(8) 0.02244(8) 0.01808(8) 0.00201(5) -0.00313(5) -0.00184(5)
P1A 0.0182(2) 0.0152(2) 0.0179(2) 0.00075(19) 0.00135(19) 0.0002(2)
F1B 0.0257(7) 0.0257(6) 0.0293(7) -0.0010(5) -0.0043(5) 0.0102(5)
C7A 0.0201(10) 0.0210(10) 0.0166(10) 0.0018(8) -0.0008(7) -0.0008(8)
O1A 0.0242(8) 0.0182(7) 0.0225(7) 0.0010(6) -0.0006(6) -0.0031(6)
C8A 0.0362(13) 0.0245(11) 0.0297(12) 0.0058(9) 0.0054(10) 0.0053(10)
C12A 0.0347(13) 0.0282(12) 0.0312(12) 0.0060(9) 0.0107(10) 0.0076(10)
C6A 0.0359(13) 0.0251(11) 0.0293(12) 0.0039(9) -0.0058(10) -0.0051(10)
C1A 0.0221(10) 0.0179(10) 0.0175(10) -0.0015(8) 0.0031(8) 0.0017(8)
C4A 0.0355(13) 0.0417(14) 0.0277(12) 0.0012(10) -0.0102(10) -0.0012(11)
C2B 0.0187(10) 0.0213(10) 0.0196(10) 0.0024(8) 0.0006(8) 0.0048(8)
C10A 0.0405(14) 0.0491(15) 0.0221(12) 0.0025(10) 0.0101(10) -0.0062(12)
C2A 0.0266(11) 0.0228(10) 0.0256(11) 0.0044(9) 0.0000(9) -0.0023(9)
C9A 0.0464(15) 0.0333(13) 0.0281(12) 0.0137(10) 0.0022(11) -0.0035(12)
C13A 0.0239(11) 0.0193(10) 0.0295(12) 0.0013(8) 0.0052(9) 0.0025(9)
C1B 0.0195(10) 0.0208(10) 0.0159(9) 0.0013(8) 0.0014(7) -0.0002(8)
C5A 0.0435(15) 0.0341(13) 0.0382(14) -0.0002(11) -0.0135(11) -0.0151(11)
C3A 0.0347(13) 0.0351(12) 0.0269(12) 0.0104(10) -0.0023(10) 0.0017(11)
C11A 0.0436(15) 0.0445(14) 0.0354(14) 0.0030(11) 0.0205(12) 0.0095(12)
F2B 0.0347(7) 0.0208(6) 0.0271(6) -0.0073(5) -0.0013(5) 0.0074(5)
C3B 0.0232(10) 0.0172(9) 0.0187(10) -0.0020(8) 0.0027(8) 0.0010(8)

loop_
_atom_type_symbol
_atom_type_description
_atom_type_scat_dispersion_real
_atom_type_scat_dispersion_imag
_atom_type_scat_source
C C 0.0033 0.0016 'International Tables Vol C Tables 4.2.6.8 and 6.1.1.4'
H H 0.0000 0.0000 'International Tables Vol C Tables 4.2.6.8 and 6.1.1.4'
F F 0.0171 0.0103 'International Tables Vol C Tables 4.2.6.8 and 6.1.1.4'
I I -0.4742 1.8119 'International Tables Vol C Tables 4.2.6.8 and 6.1.1.4'
O O 0.0106 0.0060 'International Tables Vol C Tables 4.2.6.8 and 6.1.1.4'
P P 0.1023 0.0942 'International Tables Vol C Tables 4.2.6.8 and 6.1.1.4'

loop_
_geom_angle_atom_site_label_1
_geom_angle_atom_site_label_2
_geom_angle_atom_site_label_3
_geom_angle
_geom_angle_site_symmetry_1
_geom_angle_site_symmetry_3
O1A P1A C13A 113.85(9) . .
O1A P1A C1A 111.15(9) . .
C13A P1A C1A 106.65(10) . .
O1A P1A C7A 111.67(8) . .
C13A P1A C7A 107.25(9) . .
C1A P1A C7A 105.80(9) . .
C12A C7A C8A 118.99(18) . .
C12A C7A P1A 116.72(15) . .
C8A C7A P1A 124.29(15) . .
C7A C8A C9A 119.7(2) . .
C7A C8A H8A 120.2 . .
C9A C8A H8A 120.2 . .
C11A C12A C7A 120.7(2) . .
C11A C12A H12A 119.7 . .
C7A C12A H12A 119.7 . .
C5A C6A C1A 120.6(2) . .
C5A C6A H6A 119.7 . .
C1A C6A H6A 119.7 . .
C6A C1A C2A 119.02(19) . .
C6A C1A P1A 121.78(16) . .
C2A C1A P1A 119.19(16) . .
C3A C4A C5A 120.1(2) . .
C3A C4A H4A 119.9 . .
C5A C4A H4A 119.9 . .
F1B C2B C3B 118.34(17) . .
F1B C2B C1B 120.20(18) . .
C3B C2B C1B 121.46(18) . .
C9A C10A C11A 119.8(2) . .
C9A C10A H10A 120.1 . .
C11A C10A H10A 120.1 . .
C3A C2A C1A 120.2(2) . .
C3A C2A H2A 119.9 . .
C1A C2A H2A 119.9 . .
C10A C9A C8A 120.8(2) . .
C10A C9A H9A 119.6 . .
C8A C9A H9A 119.6 . .
P1A C13A H13A 109.5 . .
P1A C13A H13B 109.5 . .
H13A C13A H13B 109.5 . .
P1A C13A H13C 109.5 . .
H13A C13A H13C 109.5 . .
H13B C13A H13C 109.5 . .
C2B C1B C3B 117.01(18) . 3_766
C2B C1B I1B 120.04(15) . .
C3B C1B I1B 122.91(14) 3_766 .
C6A C5A C4A 119.9(2) . .
C6A C5A H5A 120.1 . .
C4A C5A H5A 120.1 . .
C4A C3A C2A 120.2(2) . .
C4A C3A H3A 119.9 . .
C2A C3A H3A 119.9 . .
C10A C11A C12A 120.0(2) . .
C10A C11A H11A 120.0 . .
C12A C11A H11A 120.0 . .
F2B C3B C2B 118.60(17) . .
F2B C3B C1B 119.89(18) . 3_766
C2B C3B C1B 121.52(17) . 3_766

loop_
_geom_bond_atom_site_label_1
_geom_bond_atom_site_label_2
_geom_bond_distance
_geom_bond_site_symmetry_2
I1B C1B 2.091(2) .
P1A O1A 1.4952(14) .
P1A C13A 1.785(2) .
P1A C1A 1.797(2) .
P1A C7A 1.8025(19) .
F1B C2B 1.346(2) .
C7A C12A 1.387(3) .
C7A C8A 1.389(3) .
C8A C9A 1.389(3) .
C8A H8A 0.9500 .
C12A C11A 1.384(3) .
C12A H12A 0.9500 .
C6A C5A 1.380(3) .
C6A C1A 1.391(3) .
C6A H6A 0.9500 .
C1A C2A 1.398(3) .
C4A C3A 1.379(3) .
C4A C5A 1.388(3) .
C4A H4A 0.9500 .
C2B C3B 1.378(3) .
C2B C1B 1.383(3) .
C10A C9A 1.372(3) .
C10A C11A 1.373(3) .
C10A H10A 0.9500 .
C2A C3A 1.383(3) .
C2A H2A 0.9500 .
C9A H9A 0.9500 .
C13A H13A 0.9800 .
C13A H13B 0.9800 .
C13A H13C 0.9800 .
C1B C3B 1.384(3) 3_766
C5A H5A 0.9500 .
C3A H3A 0.9500 .
C11A H11A 0.9500 .
F2B C3B 1.348(2) .

loop_
_geom_torsion_atom_site_label_1
_geom_torsion_atom_site_label_2
_geom_torsion_atom_site_label_3
_geom_torsion_atom_site_label_4
_geom_torsion
_geom_torsion_site_symmetry_4
O1A P1A C7A C12A 43.8(2) .
C13A P1A C7A C12A 169.19(17) .
C1A P1A C7A C12A -77.26(18) .
O1A P1A C7A C8A -135.71(18) .
C13A P1A C7A C8A -10.3(2) .
C1A P1A C7A C8A 103.23(19) .
C12A C7A C8A C9A -0.1(3) .
P1A C7A C8A C9A 179.45(18) .
C8A C7A C12A C11A -0.1(4) .
P1A C7A C12A C11A -179.7(2) .
C5A C6A C1A C2A 0.7(3) .
C5A C6A C1A P1A -178.26(18) .
O1A P1A C1A C6A -168.38(16) .
C13A P1A C1A C6A 66.99(19) .
C7A P1A C1A C6A -46.98(19) .
O1A P1A C1A C2A 12.67(18) .
C13A P1A C1A C2A -111.96(17) .
C7A P1A C1A C2A 134.07(16) .
C6A C1A C2A C3A -0.3(3) .
P1A C1A C2A C3A 178.68(16) .
C11A C10A C9A C8A 0.0(4) .
C7A C8A C9A C10A 0.1(4) .
F1B C2B C1B C3B 179.00(16) 3_766
C3B C2B C1B C3B -0.9(3) 3_766
F1B C2B C1B I1B -3.3(2) .
C3B C2B C1B I1B 176.88(14) .
C1A C6A C5A C4A -0.7(4) .
C3A C4A C5A C6A 0.3(4) .
C5A C4A C3A C2A 0.1(4) .
C1A C2A C3A C4A -0.1(3) .
C9A C10A C11A C12A -0.2(4) .
C7A C12A C11A C10A 0.3(4) .
F1B C2B C3B F2B 0.9(3) .
C1B C2B C3B F2B -179.26(17) .
F1B C2B C3B C1B -178.97(17) 3_766
C1B C2B C3B C1B 0.9(3) 3_766
